data_4125190
loop_
_publ_author_name
'Eleazer, Bennett J.'
'Smith, Mark D.'
'Popov, Alexey A.'
'Peryshkov, Dmitry V.'

_publ_section_title
;
 (BB)-Carboryne Complex of Ruthenium: Synthesis by Double B-H Activation
 at a Single Metal Center.
;
_journal_issue 33
_journal_name_full 'Journal of the American Chemical Society'
_journal_page_first 10531
_journal_page_last 10538
_journal_paper_doi 10.1021/jacs.6b05172
_journal_volume 138
_journal_year 2016
_chemical_absolute_configuration ad
_chemical_formula_moiety 'C16 H37 B10 Cl O4 P2 Ru'
_chemical_formula_sum 'C16 H37 B10 Cl O4 P2 Ru'
_chemical_formula_weight 600.01
_space_group_crystal_system orthorhombic
_space_group_IT_number 19
_space_group_name_Hall 'P 2ac 2ab'
_space_group_name_H-M_alt 'P 21 21 21'
_symmetry_space_group_name_Hall 'P 2ac 2ab'
_symmetry_space_group_name_H-M 'P 21 21 21'
_atom_sites_solution_hydrogens mixed
_audit_creation_date 2016-02-09
_audit_creation_method
;
Olex2 1.2
(compiled 2015.09.30 svn.r3233 for OlexSys, GUI svn.r5103)
;
_cell_angle_alpha 90
_cell_angle_beta 90
_cell_angle_gamma 90
_cell_formula_units_Z 4
_cell_length_a 11.9543(5)
_cell_length_b 14.3559(6)
_cell_length_c 16.4299(7)
_cell_measurement_reflns_used 9091
_cell_measurement_temperature 100(2)
_cell_measurement_theta_max 27.13
_cell_measurement_theta_min 2.48
_cell_volume 2819.6(2)
_computing_cell_refinement 'SAINT v8.34A (Bruker, 2013)'
_computing_data_collection 'Bruker APEXII v2014.9-0 (Bruker, 2014)'
_computing_data_reduction 'SAINT v8.34A (Bruker, 2013)'
_computing_molecular_graphics 'Olex2 (Dolomanov et al., 2009)'
_computing_publication_material 'Olex2 (Dolomanov et al., 2009)'
_computing_structure_refinement 'XL (Sheldrick, 2008)'
_computing_structure_solution 'XT (Sheldrick, 2015)'
_diffrn_ambient_temperature 100(2)
_diffrn_detector 'Bruker PHOTON-100 area detector'
_diffrn_detector_area_resol_mean 10.4
_diffrn_detector_type 'CMOS area detector'
_diffrn_measured_fraction_theta_full 0.999
_diffrn_measured_fraction_theta_max 0.999
_diffrn_measurement_device 'three-circle diffractometer'
_diffrn_measurement_device_type 'Bruker D8 QUEST'
_diffrn_measurement_method '\w and \f scans'
_diffrn_radiation_monochromator 'mirror optics'
_diffrn_radiation_probe x-ray
_diffrn_radiation_type MoK\a
_diffrn_radiation_wavelength 0.71073
_diffrn_reflns_av_R_equivalents 0.0828
_diffrn_reflns_av_unetI/netI 0.0273
_diffrn_reflns_Laue_measured_fraction_full 0.999
_diffrn_reflns_Laue_measured_fraction_max 0.999
_diffrn_reflns_limit_h_max 15
_diffrn_reflns_limit_h_min -15
_diffrn_reflns_limit_k_max 18
_diffrn_reflns_limit_k_min -18
_diffrn_reflns_limit_l_max 21
_diffrn_reflns_limit_l_min -21
_diffrn_reflns_number 102183
_diffrn_reflns_point_group_measured_fraction_full 0.999
_diffrn_reflns_point_group_measured_fraction_max 0.999
_diffrn_reflns_theta_full 27.573
_diffrn_reflns_theta_max 27.573
_diffrn_reflns_theta_min 2.217
_diffrn_source 'microfocus sealed X-ray tube'
_diffrn_source_type 'Incoatec I\ms'
_diffrn_standards_number 0
_exptl_absorpt_coefficient_mu 0.786
_exptl_absorpt_correction_T_max 0.3335
_exptl_absorpt_correction_T_min 0.2983
_exptl_absorpt_correction_type multi-scan
_exptl_absorpt_process_details
;
SADABS-2014/4 (Bruker,2014/4) was used for absorption correction.
wR2(int) was 0.1067 before and 0.0617 after correction.
The Ratio of minimum to maximum transmission is 0.8945.
The \l/2 correction factor is 0.00150.
;
_exptl_crystal_colour colourless
_exptl_crystal_colour_primary colourless
_exptl_crystal_density_diffrn 1.413
_exptl_crystal_description prism
_exptl_crystal_F_000 1224
_exptl_crystal_size_max 0.28
_exptl_crystal_size_mid 0.24
_exptl_crystal_size_min 0.18
_refine_diff_density_max 0.323
_refine_diff_density_min -0.348
_refine_diff_density_rms 0.057
_refine_ls_abs_structure_details
;
 Flack x determined using 2532 quotients [(I+)-(I-)]/[(I+)+(I-)]
 (Parsons, Flack and Wagner, Acta Cryst. B69 (2013) 249-259).
;
_refine_ls_abs_structure_Flack -0.019(8)
_refine_ls_extinction_coef 0.00084(11)
_refine_ls_extinction_expression Fc^*^=kFc[1+0.001xFc^2^\l^3^/sin(2\q)]^-1/4^
_refine_ls_extinction_method 'SHELXL-2014/7 (Sheldrick 2014'
_refine_ls_goodness_of_fit_ref 1.026
_refine_ls_hydrogen_treatment mixed
_refine_ls_matrix_type full
_refine_ls_number_parameters 352
_refine_ls_number_reflns 6532
_refine_ls_number_restraints 0
_refine_ls_restrained_S_all 1.026
_refine_ls_R_factor_all 0.0279
_refine_ls_R_factor_gt 0.0222
_refine_ls_shift/su_max 0.001
_refine_ls_shift/su_mean 0.000
_refine_ls_structure_factor_coef Fsqd
_refine_ls_weighting_details 'w=1/[\s^2^(Fo^2^)+(0.0145P)^2^+1.4857P] where P=(Fo^2^+2Fc^2^)/3'
_refine_ls_weighting_scheme calc
_refine_ls_wR_factor_gt 0.0411
_refine_ls_wR_factor_ref 0.0425
_reflns_Friedel_coverage 0.786
_reflns_Friedel_fraction_full 0.999
_reflns_Friedel_fraction_max 0.999
_reflns_number_gt 6048
_reflns_number_total 6532
_reflns_threshold_expression 'I > 2\s(I)'
_cod_data_source_file ja6b05172_si_002.cif
_cod_data_source_block be2190
_cod_depositor_comments 'Adding full bibliography for 4125189--4125194.cif.'
_cod_database_code 4125190
_shelx_space_group_comment
;
The symmetry employed for this shelxl refinement is uniquely defined
by the following loop, which should always be used as a source of
symmetry information in preference to the above space-group names.
They are only intended as comments.
;
_shelx_estimated_absorpt_t_max 0.871
_shelx_estimated_absorpt_t_min 0.810
_olex2_refinement_description
;
1. Fixed Uiso
 At 1.2 times of:
  All C(H) groups
 At 1.5 times of:
  All C(H,H,H) groups
2.a Ternary CH refined with riding coordinates:
 C11(H11), C14(H14), C21(H21), C24(H24)
2.b Idealised Me refined as rotating group:
 C12(H12A,H12B,H12C), C13(H13A,H13B,H13C), C15(H15A,H15B,H15C), C16(H16A,H16B,
 H16C), C22(H22A,H22B,H22C), C23(H23A,H23B,H23C), C25(H25A,H25B,H25C), C26(H26A,
 H26B,H26C)
;
_shelx_shelxl_version_number 2014/7
_olex2_submission_special_instructions 'No special instructions were received'

loop_
_space_group_symop_operation_xyz
'x, y, z'
'-x+1/2, -y, z+1/2'
'-x, y+1/2, -z+1/2'
'x+1/2, -y+1/2, -z'

loop_
_atom_site_label
_atom_site_type_symbol
_atom_site_fract_x
_atom_site_fract_y
_atom_site_fract_z
_atom_site_U_iso_or_equiv
_atom_site_adp_type
_atom_site_occupancy
_atom_site_site_symmetry_order
_atom_site_calc_flag
_atom_site_refinement_flags_posn
Ru1 Ru 0.27143(2) 0.14456(2) 0.31281(2) 0.00992(5) Uani 1 1 d .
Cl1 Cl 0.41721(6) 0.26398(5) 0.32138(5) 0.01995(15) Uani 1 1 d .
P1 P 0.37537(6) 0.05113(5) 0.22081(5) 0.01378(15) Uani 1 1 d .
P2 P 0.12476(7) 0.25113(6) 0.33696(4) 0.01350(16) Uani 1 1 d .
O1 O 0.31814(18) 0.05862(14) 0.12688(12) 0.0164(4) Uani 1 1 d .
O2 O 0.05503(16) 0.27288(14) 0.25032(12) 0.0167(4) Uani 1 1 d .
O3 O 0.10923(17) -0.01174(14) 0.32309(13) 0.0214(5) Uani 1 1 d .
O4 O 0.3617(2) 0.10597(16) 0.48609(14) 0.0340(6) Uani 1 1 d .
C1 C 0.2547(2) 0.1382(2) 0.11179(15) 0.0152(6) Uani 1 1 d .
C2 C 0.1125(2) 0.25404(18) 0.17797(17) 0.0132(5) Uani 1 1 d .
C3 C 0.1681(2) 0.04816(19) 0.31687(18) 0.0156(6) Uani 1 1 d .
C4 C 0.3262(3) 0.1152(2) 0.42310(18) 0.0199(7) Uani 1 1 d .
C11 C 0.3767(3) -0.0765(2) 0.22956(17) 0.0181(6) Uani 1 1 d .
H11 H 0.4466 -0.0982 0.2021 0.022 Uiso 1 1 calc R
C12 C 0.3855(3) -0.1074(2) 0.3186(2) 0.0246(7) Uani 1 1 d .
H12A H 0.4464 -0.0734 0.3452 0.037 Uiso 1 1 calc GR
H12B H 0.4008 -0.1744 0.3208 0.037 Uiso 1 1 calc GR
H12C H 0.3149 -0.0942 0.3466 0.037 Uiso 1 1 calc GR
C13 C 0.2798(3) -0.12573(18) 0.1870(2) 0.0259(6) Uani 1 1 d .
H13A H 0.2091 -0.1073 0.2125 0.039 Uiso 1 1 calc GR
H13B H 0.2893 -0.1933 0.1918 0.039 Uiso 1 1 calc GR
H13C H 0.2788 -0.1082 0.1293 0.039 Uiso 1 1 calc GR
C14 C 0.5223(2) 0.0827(2) 0.20222(19) 0.0207(7) Uani 1 1 d .
H14 H 0.5247 0.1519 0.1951 0.025 Uiso 1 1 calc R
C15 C 0.5708(3) 0.0398(2) 0.1246(2) 0.0274(8) Uani 1 1 d .
H15A H 0.5737 -0.0281 0.1304 0.041 Uiso 1 1 calc GR
H15B H 0.6464 0.0639 0.1156 0.041 Uiso 1 1 calc GR
H15C H 0.5232 0.0560 0.0782 0.041 Uiso 1 1 calc GR
C16 C 0.5927(3) 0.0598(3) 0.2770(2) 0.0317(8) Uani 1 1 d .
H16A H 0.5585 0.0878 0.3253 0.048 Uiso 1 1 calc GR
H16B H 0.6684 0.0847 0.2698 0.048 Uiso 1 1 calc GR
H16C H 0.5966 -0.0079 0.2839 0.048 Uiso 1 1 calc GR
C21 C 0.0038(3) 0.2174(2) 0.40039(19) 0.0230(7) Uani 1 1 d .
H21 H -0.0321 0.2761 0.4201 0.028 Uiso 1 1 calc R
C22 C 0.0415(3) 0.1626(2) 0.47590(19) 0.0304(8) Uani 1 1 d .
H22A H 0.0668 0.1005 0.4594 0.046 Uiso 1 1 calc GR
H22B H -0.0213 0.1566 0.5139 0.046 Uiso 1 1 calc GR
H22C H 0.1031 0.1957 0.5026 0.046 Uiso 1 1 calc GR
C23 C -0.0851(3) 0.1631(2) 0.3531(2) 0.0286(8) Uani 1 1 d .
H23A H -0.1137 0.2017 0.3085 0.043 Uiso 1 1 calc GR
H23B H -0.1468 0.1466 0.3897 0.043 Uiso 1 1 calc GR
H23C H -0.0519 0.1062 0.3307 0.043 Uiso 1 1 calc GR
C24 C 0.1656(2) 0.3681(2) 0.37149(18) 0.0185(6) Uani 1 1 d .
H24 H 0.2346 0.3853 0.3405 0.022 Uiso 1 1 calc R
C25 C 0.0784(3) 0.4431(2) 0.3531(2) 0.0256(7) Uani 1 1 d .
H25A H 0.0622 0.4436 0.2947 0.038 Uiso 1 1 calc GR
H25B H 0.1075 0.5041 0.3695 0.038 Uiso 1 1 calc GR
H25C H 0.0097 0.4297 0.3834 0.038 Uiso 1 1 calc GR
C26 C 0.1980(3) 0.3663(2) 0.46163(18) 0.0267(8) Uani 1 1 d .
H26A H 0.1308 0.3568 0.4948 0.040 Uiso 1 1 calc GR
H26B H 0.2330 0.4257 0.4764 0.040 Uiso 1 1 calc GR
H26C H 0.2508 0.3153 0.4714 0.040 Uiso 1 1 calc GR
B1 B 0.2358(3) 0.20192(19) 0.19641(18) 0.0125(6) Uani 1 1 d .
B2 B 0.1220(3) 0.1399(3) 0.15078(19) 0.0159(6) Uani 1 1 d .
H2 H 0.087(2) 0.0825(18) 0.1816(18) 0.008(7) Uiso 1 1 d .
B3 B 0.2293(3) 0.3196(2) 0.15997(18) 0.0153(6) Uani 1 1 d .
H3 H 0.248(2) 0.3751(18) 0.2004(16) 0.010(7) Uiso 1 1 d .
B4 B 0.3243(3) 0.2429(2) 0.1156(2) 0.0161(7) Uani 1 1 d .
H4 H 0.412(3) 0.240(2) 0.1245(18) 0.017(8) Uiso 1 1 d .
B5 B 0.0438(3) 0.2168(3) 0.0909(2) 0.0187(7) Uani 1 1 d .
H5 H -0.051(3) 0.207(2) 0.0897(19) 0.021(9) Uiso 1 1 d .
B6 B 0.1091(3) 0.3278(2) 0.0959(2) 0.0186(7) Uani 1 1 d .
H6 H 0.058(3) 0.388(3) 0.100(2) 0.037(11) Uiso 1 1 d .
B7 B 0.2457(3) 0.3186(2) 0.0532(2) 0.0203(8) Uani 1 1 d .
H7 H 0.284(3) 0.376(2) 0.0227(17) 0.017(8) Uiso 1 1 d .
B8 B 0.2655(3) 0.1998(2) 0.02270(19) 0.0182(7) Uani 1 1 d .
H8 H 0.319(3) 0.176(2) -0.023(2) 0.024(9) Uiso 1 1 d .
B9 B 0.1405(3) 0.1375(3) 0.04511(19) 0.0182(7) Uani 1 1 d .
H9 H 0.120(3) 0.074(2) 0.0143(19) 0.021(9) Uiso 1 1 d .
B10 B 0.1330(3) 0.2541(3) 0.0109(2) 0.0193(7) Uani 1 1 d .
H10 H 0.099(3) 0.270(2) -0.049(2) 0.024(9) Uiso 1 1 d .

loop_
_atom_site_aniso_label
_atom_site_aniso_U_11
_atom_site_aniso_U_22
_atom_site_aniso_U_33
_atom_site_aniso_U_23
_atom_site_aniso_U_13
_atom_site_aniso_U_12
Ru1 0.01125(9) 0.00918(9) 0.00935(9) 0.00023(9) -0.00133(9) 0.00019(9)
Cl1 0.0178(4) 0.0163(3) 0.0258(4) -0.0013(3) -0.0044(3) -0.0025(3)
P1 0.0145(4) 0.0128(4) 0.0141(3) 0.0021(3) 0.0023(3) 0.0034(3)
P2 0.0133(4) 0.0161(4) 0.0111(4) -0.0005(3) 0.0010(3) 0.0026(3)
O1 0.0224(11) 0.0125(10) 0.0143(10) 0.0001(8) -0.0002(8) 0.0062(9)
O2 0.0146(10) 0.0228(11) 0.0126(9) -0.0005(8) 0.0005(8) 0.0058(8)
O3 0.0199(11) 0.0219(11) 0.0224(12) 0.0013(10) 0.0047(9) -0.0040(9)
O4 0.0564(18) 0.0267(13) 0.0189(12) 0.0031(10) -0.0178(12) 0.0000(12)
C1 0.0177(17) 0.0131(12) 0.0147(12) 0.0005(11) 0.0011(10) 0.0019(12)
C2 0.0136(13) 0.0140(13) 0.0120(14) -0.0010(12) 0.0006(11) 0.0028(10)
C3 0.0192(14) 0.0196(14) 0.0079(12) 0.0019(13) 0.0025(13) 0.0082(12)
C4 0.0273(17) 0.0124(14) 0.0198(16) -0.0008(11) -0.0042(13) 0.0012(12)
C11 0.0236(16) 0.0137(14) 0.0169(15) 0.0005(11) 0.0041(12) 0.0052(12)
C12 0.0313(17) 0.0182(14) 0.0243(16) 0.0069(14) 0.0023(16) 0.0062(12)
C13 0.0375(17) 0.0146(14) 0.0257(14) -0.0030(13) 0.0007(17) -0.0012(13)
C14 0.0156(14) 0.0156(14) 0.0307(19) 0.0025(13) 0.0020(12) 0.0027(11)
C15 0.0244(18) 0.0220(17) 0.0357(19) 0.0063(15) 0.0149(15) 0.0037(14)
C16 0.0196(17) 0.037(2) 0.038(2) 0.0027(17) -0.0049(15) 0.0054(15)
C21 0.0219(17) 0.0258(17) 0.0212(16) -0.0012(13) 0.0104(13) 0.0038(14)
C22 0.0340(19) 0.036(2) 0.0208(16) 0.0024(15) 0.0108(14) -0.0014(16)
C23 0.0174(16) 0.036(2) 0.0325(18) 0.0017(15) 0.0084(14) -0.0012(14)
C24 0.0197(15) 0.0147(16) 0.0211(14) -0.0022(12) -0.0005(12) 0.0039(13)
C25 0.0279(18) 0.0197(16) 0.0291(18) -0.0019(14) -0.0013(14) 0.0086(14)
C26 0.037(2) 0.0214(17) 0.0218(16) -0.0073(14) -0.0084(13) 0.0057(14)
B1 0.0137(14) 0.0122(13) 0.0116(14) -0.0009(11) -0.0002(13) 0.0007(12)
B2 0.0172(16) 0.0163(15) 0.0142(14) 0.0004(14) -0.0025(12) -0.0021(16)
B3 0.0164(14) 0.0145(14) 0.0151(14) 0.0004(11) -0.0006(14) -0.0029(15)
B4 0.0161(17) 0.0166(17) 0.0156(17) 0.0019(13) 0.0018(13) -0.0019(14)
B5 0.0172(18) 0.0225(18) 0.0165(17) -0.0007(14) -0.0044(14) 0.0023(14)
B6 0.0212(19) 0.0171(17) 0.0175(17) 0.0022(13) -0.0048(14) 0.0041(14)
B7 0.028(2) 0.0151(14) 0.0180(16) 0.0040(13) 0.0012(14) 0.0002(14)
B8 0.0232(17) 0.0186(16) 0.0128(14) 0.0010(12) 0.0014(15) 0.0020(15)
B9 0.0255(17) 0.0159(16) 0.0132(15) -0.0001(14) -0.0047(12) -0.0037(16)
B10 0.028(2) 0.0179(18) 0.0125(16) 0.0018(14) -0.0030(14) 0.0051(15)

loop_
_atom_type_symbol
_atom_type_description
_atom_type_scat_dispersion_real
_atom_type_scat_dispersion_imag
_atom_type_scat_source
C C 0.0033 0.0016 'International Tables Vol C Tables 4.2.6.8 and 6.1.1.4'
H H 0.0000 0.0000 'International Tables Vol C Tables 4.2.6.8 and 6.1.1.4'
B B 0.0013 0.0007 'International Tables Vol C Tables 4.2.6.8 and 6.1.1.4'
Cl Cl 0.1484 0.1585 'International Tables Vol C Tables 4.2.6.8 and 6.1.1.4'
O O 0.0106 0.0060 'International Tables Vol C Tables 4.2.6.8 and 6.1.1.4'
P P 0.1023 0.0942 'International Tables Vol C Tables 4.2.6.8 and 6.1.1.4'
Ru Ru -1.2594 0.8363 'International Tables Vol C Tables 4.2.6.8 and 6.1.1.4'

loop_
_geom_angle_atom_site_label_1
_geom_angle_atom_site_label_2
_geom_angle_atom_site_label_3
_geom_angle
P1 Ru1 Cl1 93.42(3)
P2 Ru1 Cl1 93.74(2)
P2 Ru1 P1 149.61(3)
C3 Ru1 Cl1 173.48(9)
C3 Ru1 P1 87.13(9)
C3 Ru1 P2 89.02(8)
C3 Ru1 C4 91.65(13)
C3 Ru1 B1 100.84(12)
C4 Ru1 Cl1 81.97(9)
C4 Ru1 P1 106.90(9)
C4 Ru1 P2 103.34(9)
C4 Ru1 B1 167.41(12)
B1 Ru1 Cl1 85.58(9)
B1 Ru1 P1 75.56(8)
B1 Ru1 P2 75.61(8)
O1 P1 Ru1 109.48(7)
O1 P1 C11 97.93(12)
O1 P1 C14 102.65(13)
C11 P1 Ru1 121.22(10)
C11 P1 C14 104.51(14)
C14 P1 Ru1 117.82(10)
O2 P2 Ru1 110.29(7)
O2 P2 C21 97.95(13)
O2 P2 C24 102.92(12)
C21 P2 Ru1 120.42(11)
C24 P2 Ru1 116.51(10)
C24 P2 C21 105.88(14)
C1 O1 P1 115.77(17)
C2 O2 P2 116.13(16)
O1 C1 B1 111.9(2)
O1 C1 B2 116.7(2)
O1 C1 B4 116.5(2)
O1 C1 B8 122.3(2)
O1 C1 B9 122.1(2)
B1 C1 B2 63.77(18)
B1 C1 B4 63.78(18)
B1 C1 B8 115.8(2)
B1 C1 B9 114.6(2)
B2 C1 B4 115.0(2)
B2 C1 B8 112.4(2)
B2 C1 B9 60.76(17)
B4 C1 B9 113.9(2)
B8 C1 B4 62.86(19)
B8 C1 B9 61.79(19)
O2 C2 B1 111.3(2)
O2 C2 B2 116.2(2)
O2 C2 B3 116.2(2)
O2 C2 B5 121.8(2)
O2 C2 B6 122.5(2)
B1 C2 B2 63.93(17)
B1 C2 B3 63.88(18)
B1 C2 B5 115.3(2)
B1 C2 B6 115.9(2)
B2 C2 B3 115.5(2)
B2 C2 B5 61.20(18)
B2 C2 B6 112.9(2)
B3 C2 B5 114.5(2)
B3 C2 B6 62.85(19)
B6 C2 B5 61.98(19)
O3 C3 Ru1 176.0(3)
O4 C4 Ru1 174.0(3)
P1 C11 H11 106.4
C12 C11 P1 111.4(2)
C12 C11 H11 106.4
C13 C11 P1 114.8(2)
C13 C11 H11 106.4
C13 C11 C12 110.8(3)
C11 C12 H12A 109.5
C11 C12 H12B 109.5
C11 C12 H12C 109.5
H12A C12 H12B 109.5
H12A C12 H12C 109.5
H12B C12 H12C 109.5
C11 C13 H13A 109.5
C11 C13 H13B 109.5
C11 C13 H13C 109.5
H13A C13 H13B 109.5
H13A C13 H13C 109.5
H13B C13 H13C 109.5
P1 C14 H14 107.0
C15 C14 P1 113.6(2)
C15 C14 H14 107.0
C16 C14 P1 109.9(2)
C16 C14 H14 107.0
C16 C14 C15 112.0(3)
C14 C15 H15A 109.5
C14 C15 H15B 109.5
C14 C15 H15C 109.5
H15A C15 H15B 109.5
H15A C15 H15C 109.5
H15B C15 H15C 109.5
C14 C16 H16A 109.5
C14 C16 H16B 109.5
C14 C16 H16C 109.5
H16A C16 H16B 109.5
H16A C16 H16C 109.5
H16B C16 H16C 109.5
P2 C21 H21 107.2
C22 C21 P2 111.1(2)
C22 C21 H21 107.2
C23 C21 P2 113.0(2)
C23 C21 H21 107.2
C23 C21 C22 110.7(3)
C21 C22 H22A 109.5
C21 C22 H22B 109.5
C21 C22 H22C 109.5
H22A C22 H22B 109.5
H22A C22 H22C 109.5
H22B C22 H22C 109.5
C21 C23 H23A 109.5
C21 C23 H23B 109.5
C21 C23 H23C 109.5
H23A C23 H23B 109.5
H23A C23 H23C 109.5
H23B C23 H23C 109.5
P2 C24 H24 106.7
C25 C24 P2 113.6(2)
C25 C24 H24 106.7
C25 C24 C26 112.0(3)
C26 C24 P2 110.5(2)
C26 C24 H24 106.7
C24 C25 H25A 109.5
C24 C25 H25B 109.5
C24 C25 H25C 109.5
H25A C25 H25B 109.5
H25A C25 H25C 109.5
H25B C25 H25C 109.5
C24 C26 H26A 109.5
C24 C26 H26B 109.5
C24 C26 H26C 109.5
H26A C26 H26B 109.5
H26A C26 H26C 109.5
H26B C26 H26C 109.5
C1 B1 Ru1 120.46(18)
C1 B1 C2 102.2(2)
C1 B1 B2 58.97(17)
C1 B1 B3 104.0(2)
C1 B1 B4 59.19(17)
C2 B1 Ru1 120.68(19)
C2 B1 B2 58.62(18)
C2 B1 B3 58.84(18)
C2 B1 B4 103.7(2)
B2 B1 Ru1 109.64(18)
B2 B1 B3 107.2(2)
B2 B1 B4 107.5(2)
B3 B1 Ru1 132.37(18)
B3 B1 B4 58.04(18)
B4 B1 Ru1 132.4(2)
C1 B2 B1 57.27(17)
C1 B2 H2 122.7(14)
C1 B2 B5 107.1(2)
C1 B2 B9 60.72(18)
C2 B2 C1 100.0(2)
C2 B2 B1 57.45(17)
C2 B2 H2 126.8(15)
C2 B2 B5 60.28(19)
C2 B2 B9 106.7(2)
B1 B2 H2 119.5(15)
B5 B2 B1 109.1(2)
B5 B2 H2 123.2(15)
B5 B2 B9 61.49(19)
B9 B2 B1 109.2(2)
B9 B2 H2 120.7(16)
C2 B3 B1 57.28(17)
C2 B3 H3 118.4(14)
C2 B3 B4 104.9(2)
C2 B3 B6 58.73(19)
C2 B3 B7 105.0(2)
B1 B3 H3 119.3(14)
B4 B3 B1 61.05(18)
B4 B3 H3 127.0(15)
B4 B3 B6 108.6(2)
B4 B3 B7 60.44(19)
B6 B3 B1 107.1(2)
B6 B3 H3 119.2(14)
B7 B3 B1 108.6(2)
B7 B3 H3 127.2(14)
B7 B3 B6 60.26(19)
C1 B4 B1 57.03(16)
C1 B4 B3 104.6(2)
C1 B4 H4 116.9(17)
C1 B4 B7 105.0(2)
C1 B4 B8 58.46(17)
B1 B4 H4 118.0(17)
B3 B4 B1 60.92(18)
B3 B4 H4 127.7(17)
B3 B4 B7 60.45(19)
B3 B4 B8 108.6(3)
B7 B4 B1 108.5(2)
B7 B4 H4 129.0(17)
B7 B4 B8 60.54(19)
B8 B4 B1 106.6(2)
B8 B4 H4 119.6(17)
C2 B5 B2 58.52(18)
C2 B5 H5 121.6(16)
C2 B5 B6 58.50(18)
C2 B5 B9 103.7(2)
C2 B5 B10 103.5(2)
B2 B5 H5 117.3(16)
B2 B5 B6 107.8(2)
B2 B5 B9 59.29(18)
B2 B5 B10 106.6(2)
B6 B5 H5 123.5(16)
B6 B5 B9 107.8(3)
B9 B5 H5 123.5(16)
B10 B5 H5 128.4(16)
B10 B5 B6 60.0(2)
B10 B5 B9 59.4(2)
C2 B6 B3 58.42(17)
C2 B6 B5 59.52(18)
C2 B6 H6 118(2)
C2 B6 B7 104.0(2)
C2 B6 B10 104.3(2)
B3 B6 H6 119(2)
B5 B6 B3 108.8(2)
B5 B6 H6 119(2)
B5 B6 B7 108.6(2)
B7 B6 B3 59.31(19)
B7 B6 H6 128(2)
B10 B6 B3 107.2(2)
B10 B6 B5 60.0(2)
B10 B6 H6 129(2)
B10 B6 B7 59.9(2)
B3 B7 B6 60.4(2)
B3 B7 H7 120.4(15)
B3 B7 B8 107.5(2)
B3 B7 B10 108.0(2)
B4 B7 B3 59.11(19)
B4 B7 B6 107.7(2)
B4 B7 H7 121.5(16)
B4 B7 B8 60.45(19)
B4 B7 B10 108.0(2)
B6 B7 H7 121.1(16)
B6 B7 B8 107.5(2)
B8 B7 H7 123.4(15)
B10 B7 B6 59.8(2)
B10 B7 H7 123.0(16)
B10 B7 B8 59.6(2)
C1 B8 B4 58.68(17)
C1 B8 B7 104.0(2)
C1 B8 H8 119.6(17)
C1 B8 B9 60.06(17)
C1 B8 B10 104.6(2)
B4 B8 B7 59.01(19)
B4 B8 H8 118.8(18)
B7 B8 H8 126.0(17)
B9 B8 B4 109.1(2)
B9 B8 B7 108.1(3)
B9 B8 H8 120.3(18)
B10 B8 B4 107.0(2)
B10 B8 B7 59.7(2)
B10 B8 H8 127.8(18)
B10 B8 B9 59.6(2)
C1 B9 B2 58.52(16)
C1 B9 B5 103.7(2)
C1 B9 B8 58.16(17)
C1 B9 H9 118.6(17)
C1 B9 B10 103.5(2)
B2 B9 B5 59.22(19)
B2 B9 B8 107.6(2)
B2 B9 H9 117.0(17)
B2 B9 B10 106.9(3)
B5 B9 H9 126.2(17)
B8 B9 B5 108.0(2)
B8 B9 H9 121.6(17)
B10 B9 B5 59.9(2)
B10 B9 B8 60.0(2)
B10 B9 H9 130.2(17)
B5 B10 B7 108.9(2)
B5 B10 H10 120.6(18)
B6 B10 B5 60.0(2)
B6 B10 B7 60.2(2)
B6 B10 H10 121.9(17)
B7 B10 H10 121.9(17)
B8 B10 B5 108.8(2)
B8 B10 B6 108.6(2)
B8 B10 B7 60.6(2)
B8 B10 H10 121.4(18)
B9 B10 B5 60.7(2)
B9 B10 B6 108.8(2)
B9 B10 B7 109.3(2)
B9 B10 B8 60.3(2)
B9 B10 H10 120.1(17)

loop_
_geom_bond_atom_site_label_1
_geom_bond_atom_site_label_2
_geom_bond_distance
Ru1 Cl1 2.4486(7)
Ru1 P1 2.3723(8)
Ru1 P2 2.3605(8)
Ru1 C3 1.856(3)
Ru1 C4 1.972(3)
Ru1 B1 2.125(3)
P1 O1 1.692(2)
P1 C11 1.838(3)
P1 C14 1.840(3)
P2 O2 1.679(2)
P2 C21 1.848(3)
P2 C24 1.839(3)
O1 C1 1.393(3)
O2 C2 1.399(3)
O3 C3 1.116(3)
O4 C4 1.126(4)
C1 B1 1.680(4)
C1 B2 1.711(4)
C1 B4 1.720(4)
C1 B8 1.715(4)
C1 B9 1.750(4)
C2 B1 1.681(4)
C2 B2 1.702(4)
C2 B3 1.709(4)
C2 B5 1.734(4)
C2 B6 1.715(4)
C11 H11 1.0000
C11 C12 1.532(4)
C11 C13 1.527(4)
C12 H12A 0.9800
C12 H12B 0.9800
C12 H12C 0.9800
C13 H13A 0.9800
C13 H13B 0.9800
C13 H13C 0.9800
C14 H14 1.0000
C14 C15 1.530(4)
C14 C16 1.525(4)
C15 H15A 0.9800
C15 H15B 0.9800
C15 H15C 0.9800
C16 H16A 0.9800
C16 H16B 0.9800
C16 H16C 0.9800
C21 H21 1.0000
C21 C22 1.537(4)
C21 C23 1.530(5)
C22 H22A 0.9800
C22 H22B 0.9800
C22 H22C 0.9800
C23 H23A 0.9800
C23 H23B 0.9800
C23 H23C 0.9800
C24 H24 1.0000
C24 C25 1.528(4)
C24 C26 1.531(4)
C25 H25A 0.9800
C25 H25B 0.9800
C25 H25C 0.9800
C26 H26A 0.9800
C26 H26B 0.9800
C26 H26C 0.9800
B1 B2 1.791(4)
B1 B3 1.794(4)
B1 B4 1.796(5)
B2 H2 1.06(3)
B2 B5 1.749(5)
B2 B9 1.751(4)
B3 H3 1.06(3)
B3 B4 1.741(5)
B3 B6 1.785(5)
B3 B7 1.765(4)
B4 H4 1.06(3)
B4 B7 1.765(5)
B4 B8 1.791(5)
B5 H5 1.15(3)
B5 B6 1.776(5)
B5 B9 1.789(5)
B5 B10 1.776(5)
B6 H6 1.06(4)
B6 B7 1.782(5)
B6 B10 1.775(5)
B7 H7 1.07(3)
B7 B8 1.793(5)
B7 B10 1.777(5)
B8 H8 1.05(3)
B8 B9 1.780(5)
B8 B10 1.775(5)
B9 H9 1.07(3)
B9 B10 1.768(5)
B10 H10 1.09(3)

loop_
_geom_torsion_atom_site_label_1
_geom_torsion_atom_site_label_2
_geom_torsion_atom_site_label_3
_geom_torsion_atom_site_label_4
_geom_torsion
Ru1 P1 O1 C1 23.2(2)
Ru1 P1 C11 C12 -41.5(3)
Ru1 P1 C11 C13 85.5(2)
Ru1 P1 C14 C15 -161.86(18)
Ru1 P1 C14 C16 71.7(2)
Ru1 P2 O2 C2 -21.1(2)
Ru1 P2 C21 C22 42.2(3)
Ru1 P2 C21 C23 -83.0(2)
Ru1 P2 C24 C25 156.34(19)
Ru1 P2 C24 C26 -76.8(2)
Ru1 B1 B2 C1 -114.4(2)
Ru1 B1 B2 C2 114.6(2)
Ru1 B1 B2 B5 147.11(19)
Ru1 B1 B2 B9 -147.4(2)
Ru1 B1 B3 C2 -104.8(3)
Ru1 B1 B3 B4 120.4(3)
Ru1 B1 B3 B6 -137.3(2)
Ru1 B1 B3 B7 159.0(2)
Ru1 B1 B4 C1 104.8(3)
Ru1 B1 B4 B3 -120.4(3)
Ru1 B1 B4 B7 -159.0(2)
Ru1 B1 B4 B8 137.2(2)
P1 O1 C1 B1 -7.8(3)
P1 O1 C1 B2 -78.4(3)
P1 O1 C1 B4 62.8(2)
P1 O1 C1 B8 136.1(2)
P1 O1 C1 B9 -149.19(19)
P2 O2 C2 B1 6.3(3)
P2 O2 C2 B2 76.8(3)
P2 O2 C2 B3 -64.2(3)
P2 O2 C2 B5 147.7(2)
P2 O2 C2 B6 -137.3(2)
O1 P1 C11 C12 -160.0(2)
O1 P1 C11 C13 -33.1(2)
O1 P1 C14 C15 -41.5(2)
O1 P1 C14 C16 -167.9(2)
O1 C1 B1 Ru1 -14.2(3)
O1 C1 B1 C2 -151.3(2)
O1 C1 B1 B2 -110.0(3)
O1 C1 B1 B3 148.1(2)
O1 C1 B1 B4 109.8(2)
O1 C1 B2 C2 142.8(2)
O1 C1 B2 B1 102.5(2)
O1 C1 B2 B5 -155.4(2)
O1 C1 B2 B9 -113.6(3)
O1 C1 B4 B1 -102.6(2)
O1 C1 B4 B3 -142.4(2)
O1 C1 B4 B7 154.8(2)
O1 C1 B4 B8 114.5(3)
O1 C1 B8 B4 -105.7(3)
O1 C1 B8 B7 -145.0(3)
O1 C1 B8 B9 112.0(3)
O1 C1 B8 B10 153.1(2)
O1 C1 B9 B2 104.9(3)
O1 C1 B9 B5 144.8(2)
O1 C1 B9 B8 -112.3(3)
O1 C1 B9 B10 -153.4(2)
O2 P2 C21 C22 161.4(2)
O2 P2 C21 C23 36.3(3)
O2 P2 C24 C25 35.5(2)
O2 P2 C24 C26 162.4(2)
O2 C2 B1 Ru1 14.2(3)
O2 C2 B1 C1 151.1(2)
O2 C2 B1 B2 109.7(2)
O2 C2 B1 B3 -109.7(2)
O2 C2 B1 B4 -148.0(2)
O2 C2 B2 C1 -142.3(2)
O2 C2 B2 B1 -102.1(2)
O2 C2 B2 B5 113.6(3)
O2 C2 B2 B9 155.4(2)
O2 C2 B3 B1 102.1(2)
O2 C2 B3 B4 142.1(2)
O2 C2 B3 B6 -114.9(3)
O2 C2 B3 B7 -155.1(2)
O2 C2 B5 B2 -104.6(3)
O2 C2 B5 B6 112.7(3)
O2 C2 B5 B9 -144.6(2)
O2 C2 B5 B10 154.0(2)
O2 C2 B6 B3 105.2(3)
O2 C2 B6 B5 -111.7(3)
O2 C2 B6 B7 144.7(2)
O2 C2 B6 B10 -153.2(3)
C1 B1 B2 C2 -130.9(2)
C1 B1 B2 B5 -98.5(2)
C1 B1 B2 B9 -32.9(2)
C1 B1 B3 C2 95.9(2)
C1 B1 B3 B4 -38.9(2)
C1 B1 B3 B6 63.4(3)
C1 B1 B3 B7 -0.3(3)
C1 B1 B4 B3 134.8(2)
C1 B1 B4 B7 96.2(2)
C1 B1 B4 B8 32.4(2)
C1 B2 B5 C2 -91.9(2)
C1 B2 B5 B6 -59.1(3)
C1 B2 B5 B9 41.5(2)
C1 B2 B5 B10 4.0(3)
C1 B2 B9 B5 -133.5(3)
C1 B2 B9 B8 -32.6(2)
C1 B2 B9 B10 -95.8(3)
C1 B4 B7 B3 98.5(2)
C1 B4 B7 B6 61.2(3)
C1 B4 B7 B8 -39.3(2)
C1 B4 B7 B10 -2.0(3)
C1 B4 B8 B7 134.1(2)
C1 B4 B8 B9 34.1(2)
C1 B4 B8 B10 97.1(3)
C1 B8 B9 B2 32.7(2)
C1 B8 B9 B5 95.2(2)
C1 B8 B9 B10 132.5(2)
C1 B8 B10 B5 -3.6(3)
C1 B8 B10 B6 60.2(3)
C1 B8 B10 B7 97.9(2)
C1 B8 B10 B9 -41.4(2)
C1 B9 B10 B5 -98.2(2)
C1 B9 B10 B6 -61.1(3)
C1 B9 B10 B7 3.1(3)
C1 B9 B10 B8 40.1(2)
C2 B1 B2 C1 130.9(2)
C2 B1 B2 B5 32.5(2)
C2 B1 B2 B9 98.0(3)
C2 B1 B3 B4 -134.8(2)
C2 B1 B3 B6 -32.5(2)
C2 B1 B3 B7 -96.2(3)
C2 B1 B4 C1 -96.1(2)
C2 B1 B4 B3 38.7(2)
C2 B1 B4 B7 0.1(3)
C2 B1 B4 B8 -63.7(3)
C2 B2 B5 B6 32.8(2)
C2 B2 B5 B9 133.4(2)
C2 B2 B5 B10 95.9(2)
C2 B2 B9 C1 92.3(2)
C2 B2 B9 B5 -41.2(2)
C2 B2 B9 B8 59.7(3)
C2 B2 B9 B10 -3.5(3)
C2 B3 B4 C1 -0.2(3)
C2 B3 B4 B1 -38.2(2)
C2 B3 B4 B7 99.0(2)
C2 B3 B4 B8 60.9(3)
C2 B3 B6 B5 -33.1(2)
C2 B3 B6 B7 -134.0(2)
C2 B3 B6 B10 -96.5(2)
C2 B3 B7 B4 -98.9(2)
C2 B3 B7 B6 39.5(2)
C2 B3 B7 B8 -61.1(3)
C2 B3 B7 B10 1.8(3)
C2 B5 B6 B3 32.7(2)
C2 B5 B6 B7 95.6(2)
C2 B5 B6 B10 132.1(2)
C2 B5 B9 C1 0.1(3)
C2 B5 B9 B2 39.6(2)
C2 B5 B9 B8 -60.5(3)
C2 B5 B9 B10 -97.7(2)
C2 B5 B10 B6 -40.6(2)
C2 B5 B10 B7 -3.9(3)
C2 B5 B10 B8 60.5(3)
C2 B5 B10 B9 98.1(2)
C2 B6 B7 B3 -39.1(2)
C2 B6 B7 B4 -2.4(3)
C2 B6 B7 B8 61.4(3)
C2 B6 B7 B10 98.6(2)
C2 B6 B10 B5 41.3(2)
C2 B6 B10 B7 -98.1(2)
C2 B6 B10 B8 -60.2(3)
C2 B6 B10 B9 3.9(3)
C11 P1 O1 C1 150.4(2)
C11 P1 C14 C15 60.2(2)
C11 P1 C14 C16 -66.2(2)
C14 P1 O1 C1 -102.7(2)
C14 P1 C11 C12 94.6(2)
C14 P1 C11 C13 -138.4(2)
C21 P2 O2 C2 -147.8(2)
C21 P2 C24 C25 -66.8(3)
C21 P2 C24 C26 60.2(2)
C24 P2 O2 C2 103.9(2)
C24 P2 C21 C22 -92.7(2)
C24 P2 C21 C23 142.2(2)
B1 C1 B2 C2 40.29(18)
B1 C1 B2 B5 102.1(2)
B1 C1 B2 B9 143.9(2)
B1 C1 B4 B3 -39.8(2)
B1 C1 B4 B7 -102.6(2)
B1 C1 B4 B8 -142.9(2)
B1 C1 B8 B4 36.9(2)
B1 C1 B8 B7 -2.4(3)
B1 C1 B8 B9 -105.4(3)
B1 C1 B8 B10 -64.3(3)
B1 C1 B9 B2 -35.5(2)
B1 C1 B9 B5 4.4(3)
B1 C1 B9 B8 107.3(3)
B1 C1 B9 B10 66.2(3)
B1 C2 B2 C1 -40.19(18)
B1 C2 B2 B5 -144.3(2)
B1 C2 B2 B9 -102.4(2)
B1 C2 B3 B4 40.0(2)
B1 C2 B3 B6 143.0(2)
B1 C2 B3 B7 102.8(2)
B1 C2 B5 B2 35.5(2)
B1 C2 B5 B6 -107.2(3)
B1 C2 B5 B9 -4.6(3)
B1 C2 B5 B10 -65.9(3)
B1 C2 B6 B3 -36.9(2)
B1 C2 B6 B5 106.2(3)
B1 C2 B6 B7 2.7(3)
B1 C2 B6 B10 64.7(3)
B1 B2 B5 C2 -31.4(2)
B1 B2 B5 B6 1.4(3)
B1 B2 B5 B9 102.0(2)
B1 B2 B5 B10 64.5(3)
B1 B2 B9 C1 31.6(2)
B1 B2 B9 B5 -101.9(3)
B1 B2 B9 B8 -0.9(3)
B1 B2 B9 B10 -64.1(3)
B1 B3 B4 C1 37.94(19)
B1 B3 B4 B7 137.2(2)
B1 B3 B4 B8 99.1(3)
B1 B3 B6 C2 32.0(2)
B1 B3 B6 B5 -1.1(3)
B1 B3 B6 B7 -102.1(2)
B1 B3 B6 B10 -64.5(3)
B1 B3 B7 B4 -38.9(2)
B1 B3 B7 B6 99.5(3)
B1 B3 B7 B8 -1.1(3)
B1 B3 B7 B10 61.8(3)
B1 B4 B7 B3 38.8(2)
B1 B4 B7 B6 1.4(3)
B1 B4 B7 B8 -99.0(3)
B1 B4 B7 B10 -61.8(3)
B1 B4 B8 C1 -31.9(2)
B1 B4 B8 B7 102.3(3)
B1 B4 B8 B9 2.2(3)
B1 B4 B8 B10 65.2(3)
B2 C1 B1 Ru1 95.8(2)
B2 C1 B1 C2 -41.3(2)
B2 C1 B1 B3 -101.8(2)
B2 C1 B1 B4 -140.2(2)
B2 C1 B4 B1 39.4(2)
B2 C1 B4 B3 -0.5(3)
B2 C1 B4 B7 -63.2(3)
B2 C1 B4 B8 -103.6(2)
B2 C1 B8 B4 107.6(3)
B2 C1 B8 B7 68.2(3)
B2 C1 B8 B9 -34.8(2)
B2 C1 B8 B10 6.4(3)
B2 C1 B9 B5 39.9(2)
B2 C1 B9 B8 142.8(3)
B2 C1 B9 B10 101.7(3)
B2 C2 B1 Ru1 -95.5(2)
B2 C2 B1 C1 41.47(19)
B2 C2 B1 B3 140.7(2)
B2 C2 B1 B4 102.3(2)
B2 C2 B3 B1 -39.1(2)
B2 C2 B3 B4 0.9(3)
B2 C2 B3 B6 103.9(3)
B2 C2 B3 B7 63.7(3)
B2 C2 B5 B6 -142.7(2)
B2 C2 B5 B9 -40.0(2)
B2 C2 B5 B10 -101.4(3)
B2 C2 B6 B3 -107.9(2)
B2 C2 B6 B5 35.2(2)
B2 C2 B6 B7 -68.4(3)
B2 C2 B6 B10 -6.4(3)
B2 B1 B3 C2 34.5(2)
B2 B1 B3 B4 -100.3(2)
B2 B1 B3 B6 2.0(3)
B2 B1 B3 B7 -61.7(3)
B2 B1 B4 C1 -35.2(2)
B2 B1 B4 B3 99.7(2)
B2 B1 B4 B7 61.1(3)
B2 B1 B4 B8 -2.7(3)
B2 B5 B6 C2 -32.9(2)
B2 B5 B6 B3 -0.2(3)
B2 B5 B6 B7 62.8(3)
B2 B5 B6 B10 99.2(3)
B2 B5 B9 C1 -39.6(2)
B2 B5 B9 B8 -100.1(2)
B2 B5 B9 B10 -137.4(3)
B2 B5 B10 B6 -101.3(3)
B2 B5 B10 B7 -64.7(3)
B2 B5 B10 B8 -0.2(3)
B2 B5 B10 B9 37.4(2)
B2 B9 B10 B5 -37.4(2)
B2 B9 B10 B6 -0.3(3)
B2 B9 B10 B7 63.8(3)
B2 B9 B10 B8 100.9(2)
B3 C2 B1 Ru1 123.8(2)
B3 C2 B1 C1 -99.2(2)
B3 C2 B1 B2 -140.7(2)
B3 C2 B1 B4 -38.3(2)
B3 C2 B2 C1 -1.1(3)
B3 C2 B2 B1 39.1(2)
B3 C2 B2 B5 -105.2(3)
B3 C2 B2 B9 -63.3(3)
B3 C2 B5 B2 106.8(2)
B3 C2 B5 B6 -35.9(2)
B3 C2 B5 B9 66.8(3)
B3 C2 B5 B10 5.4(3)
B3 C2 B6 B5 143.1(2)
B3 C2 B6 B7 39.6(2)
B3 C2 B6 B10 101.6(3)
B3 B1 B2 C1 96.3(2)
B3 B1 B2 C2 -34.6(2)
B3 B1 B2 B5 -2.1(3)
B3 B1 B2 B9 63.4(3)
B3 B1 B4 C1 -134.8(2)
B3 B1 B4 B7 -38.6(2)
B3 B1 B4 B8 -102.4(3)
B3 B4 B7 B6 -37.4(2)
B3 B4 B7 B8 -137.8(3)
B3 B4 B7 B10 -100.6(3)
B3 B4 B8 C1 -96.1(2)
B3 B4 B8 B7 38.0(2)
B3 B4 B8 B9 -62.0(3)
B3 B4 B8 B10 1.0(3)
B3 B6 B7 B4 36.8(2)
B3 B6 B7 B8 100.5(2)
B3 B6 B7 B10 137.7(2)
B3 B6 B10 B5 102.2(3)
B3 B6 B10 B7 -37.3(2)
B3 B6 B10 B8 0.7(3)
B3 B6 B10 B9 64.7(3)
B3 B7 B8 C1 2.0(3)
B3 B7 B8 B4 -37.2(2)
B3 B7 B8 B9 64.7(3)
B3 B7 B8 B10 101.0(3)
B3 B7 B10 B5 1.4(3)
B3 B7 B10 B6 37.9(2)
B3 B7 B10 B8 -100.1(2)
B3 B7 B10 B9 -63.2(3)
B4 C1 B1 Ru1 -124.0(3)
B4 C1 B1 C2 98.9(2)
B4 C1 B1 B2 140.2(2)
B4 C1 B1 B3 38.3(2)
B4 C1 B2 C2 0.9(3)
B4 C1 B2 B1 -39.4(2)
B4 C1 B2 B5 62.7(3)
B4 C1 B2 B9 104.6(2)
B4 C1 B8 B7 -39.4(2)
B4 C1 B8 B9 -142.4(2)
B4 C1 B8 B10 -101.2(2)
B4 C1 B9 B2 -106.3(3)
B4 C1 B9 B5 -66.4(3)
B4 C1 B9 B8 36.5(2)
B4 C1 B9 B10 -4.6(3)
B4 B1 B2 C1 35.2(2)
B4 B1 B2 C2 -95.7(2)
B4 B1 B2 B5 -63.2(3)
B4 B1 B2 B9 2.3(3)
B4 B1 B3 C2 134.8(2)
B4 B1 B3 B6 102.2(2)
B4 B1 B3 B7 38.6(2)
B4 B3 B6 C2 96.5(2)
B4 B3 B6 B5 63.4(3)
B4 B3 B6 B7 -37.6(2)
B4 B3 B6 B10 -0.1(3)
B4 B3 B7 B6 138.4(2)
B4 B3 B7 B8 37.8(2)
B4 B3 B7 B10 100.7(3)
B4 B7 B8 C1 39.2(2)
B4 B7 B8 B9 101.8(2)
B4 B7 B8 B10 138.1(3)
B4 B7 B10 B5 63.9(3)
B4 B7 B10 B6 100.4(3)
B4 B7 B10 B8 -37.6(2)
B4 B7 B10 B9 -0.7(3)
B4 B8 B9 C1 -33.5(2)
B4 B8 B9 B2 -0.8(3)
B4 B8 B9 B5 61.7(3)
B4 B8 B9 B10 98.9(3)
B4 B8 B10 B5 -64.8(3)
B4 B8 B10 B6 -1.0(3)
B4 B8 B10 B7 36.7(2)
B4 B8 B10 B9 -102.5(2)
B5 C2 B1 Ru1 -130.0(2)
B5 C2 B1 C1 7.0(3)
B5 C2 B1 B2 -34.5(2)
B5 C2 B1 B3 106.2(3)
B5 C2 B1 B4 67.9(3)
B5 C2 B2 C1 104.1(2)
B5 C2 B2 B1 144.3(2)
B5 C2 B2 B9 41.8(2)
B5 C2 B3 B1 -107.4(2)
B5 C2 B3 B4 -67.4(3)
B5 C2 B3 B6 35.6(2)
B5 C2 B3 B7 -4.7(3)
B5 C2 B6 B3 -143.1(2)
B5 C2 B6 B7 -103.6(3)
B5 C2 B6 B10 -41.6(2)
B5 B2 B9 C1 133.5(3)
B5 B2 B9 B8 100.9(3)
B5 B2 B9 B10 37.7(2)
B5 B6 B7 B3 -101.3(2)
B5 B6 B7 B4 -64.5(3)
B5 B6 B7 B8 -0.7(3)
B5 B6 B7 B10 36.5(2)
B5 B6 B10 B7 -139.4(2)
B5 B6 B10 B8 -101.5(3)
B5 B6 B10 B9 -37.4(2)
B5 B9 B10 B6 37.1(2)
B5 B9 B10 B7 101.3(3)
B5 B9 B10 B8 138.3(2)
B6 C2 B1 Ru1 160.37(19)
B6 C2 B1 C1 -62.7(3)
B6 C2 B1 B2 -104.1(3)
B6 C2 B1 B3 36.5(2)
B6 C2 B1 B4 -1.8(3)
B6 C2 B2 C1 68.6(2)
B6 C2 B2 B1 108.8(2)
B6 C2 B2 B5 -35.5(2)
B6 C2 B2 B9 6.3(3)
B6 C2 B3 B1 -143.0(2)
B6 C2 B3 B4 -103.0(2)
B6 C2 B3 B7 -40.2(2)
B6 C2 B5 B2 142.7(2)
B6 C2 B5 B9 102.7(3)
B6 C2 B5 B10 41.3(2)
B6 B3 B4 C1 -61.7(3)
B6 B3 B4 B1 -99.7(2)
B6 B3 B4 B7 37.5(2)
B6 B3 B4 B8 -0.6(3)
B6 B3 B7 B4 -138.4(2)
B6 B3 B7 B8 -100.6(3)
B6 B3 B7 B10 -37.7(2)
B6 B5 B9 C1 61.0(3)
B6 B5 B9 B2 100.5(3)
B6 B5 B9 B8 0.4(3)
B6 B5 B9 B10 -36.9(2)
B6 B5 B10 B7 36.6(2)
B6 B5 B10 B8 101.1(3)
B6 B5 B10 B9 138.7(2)
B6 B7 B8 C1 -61.7(3)
B6 B7 B8 B4 -100.8(3)
B6 B7 B8 B9 1.0(3)
B6 B7 B8 B10 37.3(2)
B6 B7 B10 B5 -36.5(2)
B6 B7 B10 B8 -138.1(2)
B6 B7 B10 B9 -101.1(3)
B7 B3 B4 C1 -99.2(2)
B7 B3 B4 B1 -137.2(2)
B7 B3 B4 B8 -38.1(2)
B7 B3 B6 C2 134.0(2)
B7 B3 B6 B5 100.9(3)
B7 B3 B6 B10 37.5(2)
B7 B4 B8 C1 -134.1(2)
B7 B4 B8 B9 -100.1(3)
B7 B4 B8 B10 -37.1(2)
B7 B6 B10 B5 139.4(2)
B7 B6 B10 B8 37.9(2)
B7 B6 B10 B9 102.0(3)
B7 B8 B9 C1 -96.1(2)
B7 B8 B9 B2 -63.4(3)
B7 B8 B9 B5 -0.9(3)
B7 B8 B9 B10 36.3(2)
B7 B8 B10 B5 -101.5(3)
B7 B8 B10 B6 -37.8(2)
B7 B8 B10 B9 -139.3(2)
B8 C1 B1 Ru1 -160.6(2)
B8 C1 B1 C2 62.3(3)
B8 C1 B1 B2 103.6(3)
B8 C1 B1 B3 1.7(3)
B8 C1 B1 B4 -36.6(3)
B8 C1 B2 C2 -68.5(3)
B8 C1 B2 B1 -108.7(2)
B8 C1 B2 B5 -6.7(3)
B8 C1 B2 B9 35.2(2)
B8 C1 B4 B1 142.9(2)
B8 C1 B4 B3 103.1(3)
B8 C1 B4 B7 40.3(2)
B8 C1 B9 B2 -142.8(3)
B8 C1 B9 B5 -102.9(3)
B8 C1 B9 B10 -41.1(2)
B8 B4 B7 B3 137.8(3)
B8 B4 B7 B6 100.5(3)
B8 B4 B7 B10 37.3(2)
B8 B7 B10 B5 101.5(3)
B8 B7 B10 B6 138.1(2)
B8 B7 B10 B9 36.9(2)
B8 B9 B10 B5 -138.3(2)
B8 B9 B10 B6 -101.2(3)
B8 B9 B10 B7 -37.1(2)
B9 C1 B1 Ru1 130.2(2)
B9 C1 B1 C2 -6.9(3)
B9 C1 B1 B2 34.4(2)
B9 C1 B1 B3 -67.4(3)
B9 C1 B1 B4 -105.7(3)
B9 C1 B2 C2 -103.6(2)
B9 C1 B2 B1 -143.9(2)
B9 C1 B2 B5 -41.8(2)
B9 C1 B4 B1 106.8(2)
B9 C1 B4 B3 67.0(3)
B9 C1 B4 B7 4.3(3)
B9 C1 B4 B8 -36.1(2)
B9 C1 B8 B4 142.4(2)
B9 C1 B8 B7 103.0(3)
B9 C1 B8 B10 41.1(2)
B9 B2 B5 C2 -133.4(2)
B9 B2 B5 B6 -100.5(3)
B9 B2 B5 B10 -37.5(2)
B9 B5 B6 C2 -95.5(2)
B9 B5 B6 B3 -62.8(3)
B9 B5 B6 B7 0.2(3)
B9 B5 B6 B10 36.6(2)
B9 B5 B10 B6 -138.7(2)
B9 B5 B10 B7 -102.1(3)
B9 B5 B10 B8 -37.6(2)
B9 B8 B10 B5 37.8(2)
B9 B8 B10 B6 101.5(3)
B9 B8 B10 B7 139.3(2)
B10 B5 B6 C2 -132.1(2)
B10 B5 B6 B3 -99.4(3)
B10 B5 B6 B7 -36.4(2)
B10 B5 B9 C1 97.8(2)
B10 B5 B9 B2 137.4(3)
B10 B5 B9 B8 37.3(2)
B10 B6 B7 B3 -137.7(2)
B10 B6 B7 B4 -101.0(3)
B10 B6 B7 B8 -37.2(2)
B10 B7 B8 C1 -98.9(3)
B10 B7 B8 B4 -138.1(3)
B10 B7 B8 B9 -36.3(2)
B10 B8 B9 C1 -132.5(2)
B10 B8 B9 B2 -99.7(3)
B10 B8 B9 B5 -37.2(2)
